data_1530958
loop_
_publ_author_name
'Vlasse, M.'
'Fournes, L.'

_publ_section_title
;
 Etude structurale de la phase Tl3 V S4
;
_journal_name_full
;
Comptes Rendus Hebdomadaires des Seances de l'Academie des Sciences, Serie C, 
Sciences Chimiques (1966-)
;
_journal_page_first 47
_journal_page_last 49
_journal_volume 287
_journal_year 1978
_chemical_formula_sum 'S4 Tl3 V'
_chemical_name_systematic 'Tl3 V S4'
_space_group_IT_number 217
_symmetry_space_group_name_Hall 'I -4 2 3'
_symmetry_space_group_name_H-M 'I -4 3 m'
_cell_angle_alpha 90
_cell_angle_beta 90
_cell_angle_gamma 90
_cell_formula_units_Z 2
_cell_length_a 7.504
_cell_length_b 7.504
_cell_length_c 7.504
_cell_volume 422.550
_citation_journal_id_ASTM CHDCAQ
_cod_data_source_file Vlasse_CHDCAQ_1978_280.cif
_cod_data_source_block S4Tl3V1
_cod_original_cell_volume 422.5504
_cod_original_formula_sum 'S4 Tl3 V1'
_cod_database_code 1530958

loop_
_symmetry_equiv_pos_as_xyz
x,y,z
y,-x,-z
-x,-y,z
-y,x,-z
x,-y,-z
-y,-x,z
-x,y,-z
y,x,z
z,x,y
x,-z,-y
-z,-x,y
-x,z,-y
z,-x,-y
-x,-z,y
-z,x,-y
x,z,y
y,z,x
y,-z,-x
-z,-y,x
-y,z,-x
z,y,x
-y,-z,x
-z,y,-x
z,-y,-x
x+1/2,y+1/2,z+1/2
y+1/2,-x+1/2,-z+1/2
-x+1/2,-y+1/2,z+1/2
-y+1/2,x+1/2,-z+1/2
x+1/2,-y+1/2,-z+1/2
-y+1/2,-x+1/2,z+1/2
-x+1/2,y+1/2,-z+1/2
y+1/2,x+1/2,z+1/2
z+1/2,x+1/2,y+1/2
x+1/2,-z+1/2,-y+1/2
-z+1/2,-x+1/2,y+1/2
-x+1/2,z+1/2,-y+1/2
z+1/2,-x+1/2,-y+1/2
-x+1/2,-z+1/2,y+1/2
-z+1/2,x+1/2,-y+1/2
x+1/2,z+1/2,y+1/2
y+1/2,z+1/2,x+1/2
y+1/2,-z+1/2,-x+1/2
-z+1/2,-y+1/2,x+1/2
-y+1/2,z+1/2,-x+1/2
z+1/2,y+1/2,x+1/2
-y+1/2,-z+1/2,x+1/2
-z+1/2,y+1/2,-x+1/2
z+1/2,-y+1/2,-x+1/2

loop_
_atom_site_label
_atom_site_type_symbol
_atom_site_fract_x
_atom_site_fract_y
_atom_site_fract_z
_atom_site_occupancy
_atom_site_U_iso_or_equiv
S1 S-2 0.167 0.167 0.167 1 0.0
V1 V+5 0 0 0 1 0.0
Tl1 Tl+1 0 0.5 0.5 1 0.0
